data_4036238
loop_
_publ_author_name
'Zhao, Ning'
'Xuan, Sunting'
'Fronczek, Frank R.'
'Smith, Kevin M.'
'Vicente, M Gra\,ca H'

_publ_section_title
;
 Stepwise Polychlorination of 8-Chloro-BODIPY and Regioselective
 Functionalization of 2,3,5,6,8-Pentachloro-BODIPY.
;
_journal_issue 16
_journal_name_full 'The Journal of organic chemistry'
_journal_page_first 8377
_journal_page_last 8383
_journal_paper_doi 10.1021/acs.joc.5b01147
_journal_volume 80
_journal_year 2015
_chemical_formula_moiety 'C16 H9 B Cl4 F2 N2 O'
_chemical_formula_sum 'C16 H9 B Cl4 F2 N2 O'
_chemical_formula_weight 435.86
_space_group_IT_number 2
_space_group_name_Hall '-P 1'
_space_group_name_H-M_alt 'P -1'
_symmetry_cell_setting triclinic
_symmetry_space_group_name_Hall '-P 1'
_symmetry_space_group_name_H-M 'P -1'
_atom_sites_solution_hydrogens geom
_atom_sites_solution_primary direct
_atom_sites_solution_secondary difmap
_audit_creation_method SHELXL-97
_cell_angle_alpha 74.562(11)
_cell_angle_beta 76.37(2)
_cell_angle_gamma 84.892(15)
_cell_formula_units_Z 2
_cell_length_a 7.677(3)
_cell_length_b 10.992(4)
_cell_length_c 11.0530(10)
_cell_measurement_reflns_used 2647
_cell_measurement_temperature 90.0(5)
_cell_measurement_theta_max 26.373
_cell_measurement_theta_min 2.546
_cell_volume 873.4(5)
_computing_cell_refinement 'Denzo and Scalepack (Otwinowski & Minor, 1997)'
_computing_data_collection 'COLLECT (Nonius, 2000)'
_computing_data_reduction 'Denzo and Scalepack (Otwinowski & Minor, 1997)'
_computing_molecular_graphics 'ORTEP-3 for Windows (Farrugia, 2012)'
_computing_publication_material 'SHELXL-97 (Sheldrick, 1997)'
_computing_structure_refinement 'SHELXL-97 (Sheldrick, 1997)'
_computing_structure_solution 'Direct_methods (SIR, Altomare, et al., 1994)'
_diffrn_ambient_temperature 90.0(5)
_diffrn_measured_fraction_theta_full 0.975
_diffrn_measured_fraction_theta_max 0.951
_diffrn_measurement_device 'Nonius KappaCCD '
_diffrn_measurement_method '\f and \w scans '
_diffrn_radiation_monochromator graphite
_diffrn_radiation_source 'fine-focus sealed tube'
_diffrn_radiation_type MoK\a
_diffrn_radiation_wavelength 0.71073
_diffrn_reflns_av_R_equivalents 0.0692
_diffrn_reflns_av_sigmaI/netI 0.1137
_diffrn_reflns_limit_h_max 9
_diffrn_reflns_limit_h_min -9
_diffrn_reflns_limit_k_max 13
_diffrn_reflns_limit_k_min -13
_diffrn_reflns_limit_l_max 13
_diffrn_reflns_limit_l_min -13
_diffrn_reflns_number 7552
_diffrn_reflns_theta_full 25.00
_diffrn_reflns_theta_max 26.38
_diffrn_reflns_theta_min 2.73
_exptl_absorpt_coefficient_mu 0.706
_exptl_absorpt_correction_T_max 0.9328
_exptl_absorpt_correction_T_min 0.7450
_exptl_absorpt_correction_type multi-scan
_exptl_absorpt_process_details 'Denzo & Scalepack (Otwinowski & Minor, 1997)'
_exptl_crystal_colour red-brown
_exptl_crystal_density_diffrn 1.657
_exptl_crystal_density_method 'not measured'
_exptl_crystal_description 'needle fragment'
_exptl_crystal_F_000 436
_exptl_crystal_size_max 0.38
_exptl_crystal_size_mid 0.10
_exptl_crystal_size_min 0.10
_refine_diff_density_max 0.376
_refine_diff_density_min -0.399
_refine_diff_density_rms 0.092
_refine_ls_extinction_method none
_refine_ls_goodness_of_fit_ref 1.070
_refine_ls_hydrogen_treatment constr
_refine_ls_matrix_type full
_refine_ls_number_parameters 236
_refine_ls_number_reflns 3401
_refine_ls_number_restraints 0
_refine_ls_restrained_S_all 1.070
_refine_ls_R_factor_all 0.1468
_refine_ls_R_factor_gt 0.0685
_refine_ls_shift/su_max 0.000
_refine_ls_shift/su_mean 0.000
_refine_ls_structure_factor_coef Fsqd
_refine_ls_weighting_details 'calc w=1/[\s^2^(Fo^2^)+(0.0260P)^2^+2.1826P] where P=(Fo^2^+2Fc^2^)/3'
_refine_ls_weighting_scheme calc
_refine_ls_wR_factor_gt 0.1163
_refine_ls_wR_factor_ref 0.1445
_reflns_number_gt 1920
_reflns_number_total 3401
_reflns_threshold_expression I>2\s(I)
_cod_data_source_file jo5b01147_si_008.cif
_cod_data_source_block NZhao60
_cod_depositor_comments
;
The following automatic conversions were performed:

data item '_symmetry_cell_setting' value 'Triclinic' was changed to
'triclinic' in accordance with the
/home/saulius/struct/COD-crude-data/automatic-downloads/DataCite-retrospective/ACS/depositions/lib/dictionaries/cif_core.dic
dictionary named 'cif_core.dic' version 2.4.2 last updated on
2011-04-26.

Automatic conversion script
Id: cif_fix_values 6909 2019-04-08 15:41:33Z antanas 
;
_cod_original_sg_symbol_Hall '-P 1 '
_cod_original_sg_symbol_H-M 'P -1          '
_cod_database_code 4036238

loop_
_symmetry_equiv_pos_as_xyz
'x, y, z'
'-x, -y, -z'

loop_
_atom_site_label
_atom_site_type_symbol
_atom_site_fract_x
_atom_site_fract_y
_atom_site_fract_z
_atom_site_U_iso_or_equiv
_atom_site_adp_type
_atom_site_occupancy
_atom_site_symmetry_multiplicity
_atom_site_calc_flag
_atom_site_refinement_flags
Cl1 Cl 0.8693(2) 0.63913(14) 0.90575(14) 0.0445(4) Uani 1 1 d .
Cl2 Cl 0.9304(2) 0.95007(13) 0.76008(14) 0.0428(4) Uani 1 1 d .
Cl3 Cl 0.69242(19) 0.28112(13) 0.34732(15) 0.0424(4) Uani 1 1 d .
Cl4 Cl 0.7585(2) 0.23712(13) 0.64861(15) 0.0435(4) Uani 1 1 d .
F1 F 0.5938(4) 0.4816(3) 0.7853(3) 0.0399(8) Uani 1 1 d .
F2 F 0.8940(4) 0.4387(3) 0.7537(3) 0.0421(8) Uani 1 1 d .
O1 O 0.6921(5) 1.0939(4) 0.0082(4) 0.0435(10) Uani 1 1 d .
N1 N 0.7945(5) 0.6540(4) 0.6761(4) 0.0314(11) Uani 1 1 d .
N2 N 0.7591(6) 0.4899(4) 0.5682(4) 0.0359(11) Uani 1 1 d .
C1 C 0.8421(7) 0.7153(5) 0.7553(5) 0.0375(14) Uani 1 1 d .
C2 C 0.8631(7) 0.8427(5) 0.6941(5) 0.0349(13) Uani 1 1 d .
C3 C 0.8271(7) 0.8628(5) 0.5737(5) 0.0336(13) Uani 1 1 d .
H3 H 0.8303 0.9411 0.5107 0.040 Uiso 1 1 calc R
C4 C 0.7844(7) 0.7447(5) 0.5618(5) 0.0358(14) Uani 1 1 d .
C5 C 0.7501(7) 0.7132(5) 0.4546(5) 0.0353(14) Uani 1 1 d .
C6 C 0.7369(7) 0.5857(5) 0.4584(5) 0.0346(13) Uani 1 1 d .
C7 C 0.7078(7) 0.5275(5) 0.3657(5) 0.0357(14) Uani 1 1 d .
H7 H 0.6876 0.5690 0.2828 0.043 Uiso 1 1 calc R
C8 C 0.7142(7) 0.3998(5) 0.4180(6) 0.0363(14) Uani 1 1 d .
C9 C 0.7451(7) 0.3780(5) 0.5414(5) 0.0346(14) Uani 1 1 d .
C10 C 0.7302(7) 0.8117(5) 0.3395(5) 0.0336(13) Uani 1 1 d .
C11 C 0.6154(7) 0.9175(5) 0.3488(5) 0.0353(14) Uani 1 1 d .
H11 H 0.5490 0.9243 0.4311 0.042 Uiso 1 1 calc R
C12 C 0.5968(7) 1.0131(5) 0.2397(5) 0.0363(14) Uani 1 1 d .
H12 H 0.5162 1.0827 0.2477 0.044 Uiso 1 1 calc R
C13 C 0.6965(8) 1.0052(5) 0.1202(5) 0.0379(14) Uani 1 1 d .
C14 C 0.8143(8) 0.9020(5) 0.1095(6) 0.0383(14) Uani 1 1 d .
H14 H 0.8841 0.8971 0.0275 0.046 Uiso 1 1 calc R
C15 C 0.8296(7) 0.8077(5) 0.2166(5) 0.0373(14) Uani 1 1 d .
H15 H 0.9094 0.7379 0.2073 0.045 Uiso 1 1 calc R
C16 C 0.5692(9) 1.2010(6) 0.0146(6) 0.0538(18) Uani 1 1 d .
H16A H 0.4468 1.1711 0.0516 0.081 Uiso 1 1 calc R
H16B H 0.5754 1.2557 -0.0722 0.081 Uiso 1 1 calc R
H16C H 0.6021 1.2487 0.0688 0.081 Uiso 1 1 calc R
B1 B 0.7594(9) 0.5104(6) 0.7036(7) 0.0391(17) Uani 1 1 d .

loop_
_atom_site_aniso_label
_atom_site_aniso_U_11
_atom_site_aniso_U_22
_atom_site_aniso_U_33
_atom_site_aniso_U_23
_atom_site_aniso_U_13
_atom_site_aniso_U_12
Cl1 0.0555(10) 0.0387(9) 0.0393(9) -0.0078(7) -0.0133(7) 0.0014(7)
Cl2 0.0533(10) 0.0350(8) 0.0425(9) -0.0117(7) -0.0127(7) -0.0026(7)
Cl3 0.0441(9) 0.0359(8) 0.0491(9) -0.0166(7) -0.0067(7) -0.0032(7)
Cl4 0.0486(9) 0.0317(8) 0.0495(9) -0.0085(7) -0.0118(7) -0.0005(7)
F1 0.0377(19) 0.0370(19) 0.042(2) -0.0072(15) -0.0045(16) -0.0029(15)
F2 0.044(2) 0.0362(19) 0.047(2) -0.0124(16) -0.0115(16) 0.0054(15)
O1 0.049(3) 0.035(2) 0.042(3) -0.0052(19) -0.009(2) 0.0057(19)
N1 0.027(3) 0.031(3) 0.035(3) -0.009(2) -0.005(2) -0.001(2)
N2 0.036(3) 0.032(3) 0.043(3) -0.015(2) -0.011(2) 0.006(2)
C1 0.037(3) 0.039(4) 0.036(3) -0.005(3) -0.010(3) -0.002(3)
C2 0.033(3) 0.030(3) 0.040(4) -0.012(3) -0.003(3) -0.002(2)
C3 0.035(3) 0.033(3) 0.031(3) -0.005(3) -0.008(3) 0.003(3)
C4 0.037(3) 0.030(3) 0.040(4) -0.009(3) -0.007(3) 0.001(3)
C5 0.029(3) 0.036(3) 0.040(4) -0.010(3) -0.008(3) 0.002(3)
C6 0.038(3) 0.029(3) 0.036(3) -0.009(3) -0.007(3) 0.001(3)
C7 0.033(3) 0.036(3) 0.035(3) -0.006(3) -0.006(3) -0.002(3)
C8 0.032(3) 0.034(3) 0.045(4) -0.014(3) -0.007(3) 0.001(3)
C9 0.032(3) 0.028(3) 0.044(4) -0.012(3) -0.004(3) 0.000(2)
C10 0.033(3) 0.035(3) 0.037(3) -0.012(3) -0.010(3) -0.001(3)
C11 0.038(3) 0.036(3) 0.035(3) -0.015(3) -0.007(3) -0.004(3)
C12 0.034(3) 0.031(3) 0.045(4) -0.012(3) -0.009(3) 0.002(3)
C13 0.045(4) 0.033(3) 0.033(3) -0.004(3) -0.007(3) -0.002(3)
C14 0.045(4) 0.034(3) 0.036(3) -0.010(3) -0.006(3) -0.004(3)
C15 0.036(3) 0.034(3) 0.044(4) -0.012(3) -0.013(3) 0.001(3)
C16 0.067(5) 0.042(4) 0.043(4) -0.005(3) -0.009(3) 0.016(3)
B1 0.040(4) 0.041(4) 0.040(4) -0.014(3) -0.013(3) 0.006(3)

loop_
_atom_type_symbol
_atom_type_description
_atom_type_scat_dispersion_real
_atom_type_scat_dispersion_imag
_atom_type_scat_source
C C 0.0033 0.0016 'International Tables Vol C Tables 4.2.6.8 and 6.1.1.4'
H H 0.0000 0.0000 'International Tables Vol C Tables 4.2.6.8 and 6.1.1.4'
B B 0.0013 0.0007 'International Tables Vol C Tables 4.2.6.8 and 6.1.1.4'
Cl Cl 0.1484 0.1585 'International Tables Vol C Tables 4.2.6.8 and 6.1.1.4'
F F 0.0171 0.0103 'International Tables Vol C Tables 4.2.6.8 and 6.1.1.4'
N N 0.0061 0.0033 'International Tables Vol C Tables 4.2.6.8 and 6.1.1.4'
O O 0.0106 0.0060 'International Tables Vol C Tables 4.2.6.8 and 6.1.1.4'

loop_
_geom_angle_atom_site_label_1
_geom_angle_atom_site_label_2
_geom_angle_atom_site_label_3
_geom_angle
C13 O1 C16 117.5(4)
C1 N1 C4 106.9(4)
C1 N1 B1 127.8(5)
C4 N1 B1 125.3(5)
C9 N2 C6 106.7(4)
C9 N2 B1 126.4(5)
C6 N2 B1 125.7(5)
N1 C1 C2 109.9(5)
N1 C1 Cl1 122.3(4)
C2 C1 Cl1 127.8(5)
C3 C2 C1 108.0(5)
C3 C2 Cl2 128.0(4)
C1 C2 Cl2 123.9(5)
C2 C3 C4 107.0(5)
C2 C3 H3 126.5
C4 C3 H3 126.5
N1 C4 C5 122.4(5)
N1 C4 C3 108.3(5)
C5 C4 C3 129.1(5)
C6 C5 C4 119.2(5)
C6 C5 C10 120.2(5)
C4 C5 C10 120.7(5)
C5 C6 C7 131.3(5)
C5 C6 N2 120.5(5)
C7 C6 N2 108.2(5)
C8 C7 C6 106.9(5)
C8 C7 H7 126.6
C6 C7 H7 126.6
C7 C8 C9 108.6(5)
C7 C8 Cl3 127.7(5)
C9 C8 Cl3 123.7(4)
N2 C9 C8 109.7(5)
N2 C9 Cl4 122.7(4)
C8 C9 Cl4 127.6(4)
C15 C10 C11 117.2(5)
C15 C10 C5 121.8(5)
C11 C10 C5 120.9(5)
C12 C11 C10 121.5(5)
C12 C11 H11 119.3
C10 C11 H11 119.3
C13 C12 C11 119.4(5)
C13 C12 H12 120.3
C11 C12 H12 120.3
O1 C13 C12 124.4(5)
O1 C13 C14 115.7(5)
C12 C13 C14 119.8(5)
C15 C14 C13 120.4(5)
C15 C14 H14 119.8
C13 C14 H14 119.8
C14 C15 C10 121.6(5)
C14 C15 H15 119.2
C10 C15 H15 119.2
O1 C16 H16A 109.5
O1 C16 H16B 109.5
H16A C16 H16B 109.5
O1 C16 H16C 109.5
H16A C16 H16C 109.5
H16B C16 H16C 109.5
F2 B1 F1 111.2(5)
F2 B1 N1 110.5(5)
F1 B1 N1 110.3(5)
F2 B1 N2 110.5(5)
F1 B1 N2 109.7(5)
N1 B1 N2 104.4(5)

loop_
_geom_bond_atom_site_label_1
_geom_bond_atom_site_label_2
_geom_bond_distance
Cl1 C1 1.704(6)
Cl2 C2 1.714(6)
Cl3 C8 1.727(6)
Cl4 C9 1.693(6)
F1 B1 1.382(7)
F2 B1 1.374(7)
O1 C13 1.362(6)
O1 C16 1.448(6)
N1 C1 1.364(7)
N1 C4 1.399(7)
N1 B1 1.562(8)
N2 C9 1.358(7)
N2 C6 1.412(7)
N2 B1 1.573(8)
C1 C2 1.389(7)
C2 C3 1.379(7)
C3 C4 1.413(7)
C3 H3 0.9500
C4 C5 1.405(7)
C5 C6 1.403(7)
C5 C10 1.464(7)
C6 C7 1.411(7)
C7 C8 1.370(7)
C7 H7 0.9500
C8 C9 1.394(8)
C10 C15 1.402(7)
C10 C11 1.407(7)
C11 C12 1.399(7)
C11 H11 0.9500
C12 C13 1.382(7)
C12 H12 0.9500
C13 C14 1.399(7)
C14 C15 1.371(7)
C14 H14 0.9500
C15 H15 0.9500
C16 H16A 0.9800
C16 H16B 0.9800
C16 H16C 0.9800

loop_
_geom_torsion_atom_site_label_1
_geom_torsion_atom_site_label_2
_geom_torsion_atom_site_label_3
_geom_torsion_atom_site_label_4
_geom_torsion
C4 N1 C1 C2 -0.2(6)
B1 N1 C1 C2 179.1(5)
C4 N1 C1 Cl1 180.0(4)
B1 N1 C1 Cl1 -0.7(8)
N1 C1 C2 C3 0.4(7)
Cl1 C1 C2 C3 -179.8(4)
N1 C1 C2 Cl2 -177.5(4)
Cl1 C1 C2 Cl2 2.3(8)
C1 C2 C3 C4 -0.4(6)
Cl2 C2 C3 C4 177.4(4)
C1 N1 C4 C5 175.7(5)
B1 N1 C4 C5 -3.7(8)
C1 N1 C4 C3 0.0(6)
B1 N1 C4 C3 -179.4(5)
C2 C3 C4 N1 0.2(6)
C2 C3 C4 C5 -175.1(5)
N1 C4 C5 C6 -4.3(8)
C3 C4 C5 C6 170.4(5)
N1 C4 C5 C10 176.4(5)
C3 C4 C5 C10 -8.8(9)
C4 C5 C6 C7 -178.4(6)
C10 C5 C6 C7 0.9(9)
C4 C5 C6 N2 -0.5(8)
C10 C5 C6 N2 178.8(5)
C9 N2 C6 C5 -178.0(5)
B1 N2 C6 C5 13.5(8)
C9 N2 C6 C7 0.4(6)
B1 N2 C6 C7 -168.1(5)
C5 C6 C7 C8 177.6(6)
N2 C6 C7 C8 -0.6(6)
C6 C7 C8 C9 0.5(6)
C6 C7 C8 Cl3 -178.5(4)
C6 N2 C9 C8 -0.1(6)
B1 N2 C9 C8 168.3(5)
C6 N2 C9 Cl4 -178.5(4)
B1 N2 C9 Cl4 -10.1(8)
C7 C8 C9 N2 -0.3(6)
Cl3 C8 C9 N2 178.9(4)
C7 C8 C9 Cl4 178.0(4)
Cl3 C8 C9 Cl4 -2.9(8)
C6 C5 C10 C15 -51.5(8)
C4 C5 C10 C15 127.8(6)
C6 C5 C10 C11 131.2(6)
C4 C5 C10 C11 -49.5(8)
C15 C10 C11 C12 1.9(8)
C5 C10 C11 C12 179.3(5)
C10 C11 C12 C13 -1.7(8)
C16 O1 C13 C12 -2.5(8)
C16 O1 C13 C14 178.7(5)
C11 C12 C13 O1 -178.5(5)
C11 C12 C13 C14 0.2(8)
O1 C13 C14 C15 179.7(5)
C12 C13 C14 C15 0.9(9)
C13 C14 C15 C10 -0.6(9)
C11 C10 C15 C14 -0.8(8)
C5 C10 C15 C14 -178.1(5)
C1 N1 B1 F2 -47.1(8)
C4 N1 B1 F2 132.1(5)
C1 N1 B1 F1 76.3(7)
C4 N1 B1 F1 -104.5(6)
C1 N1 B1 N2 -166.0(5)
C4 N1 B1 N2 13.3(7)
C9 N2 B1 F2 56.7(7)
C6 N2 B1 F2 -137.0(5)
C9 N2 B1 F1 -66.3(7)
C6 N2 B1 F1 100.0(6)
C9 N2 B1 N1 175.5(5)
C6 N2 B1 N1 -18.2(7)
